data_7056699
loop_
_publ_author_name
'Deb, Mayukh'
'Singh, Jatinder'
'Mallik, Shuvadip'
'Hazra, Susanta'
'Elias, Anil J.'

_publ_section_title
;
 Borylation, silylation and selenation of C-H bonds in metal sandwich
 compounds by applying a directing group strategy
;
_journal_name_full 'New J. Chem.'
_journal_paper_doi 10.1039/C7NJ02388J
_journal_year 2017
_chemical_formula_moiety 'C39 H29 Co N2 O2'
_chemical_formula_sum 'C39 H29 Co N2 O2'
_chemical_formula_weight 616.57
_space_group_crystal_system monoclinic
_space_group_IT_number 14
_space_group_name_Hall '-P 2ybc'
_space_group_name_H-M_alt 'P 1 21/c 1'
_symmetry_space_group_name_Hall '-P 2ybc'
_symmetry_space_group_name_H-M 'P 1 21/c 1'
_atom_sites_solution_hydrogens mixed
_audit_creation_method SHELXL-2014/7
_audit_update_record
;
2017-10-13 deposited with the CCDC.
2017-10-23 downloaded from the CCDC.
;
_cell_angle_alpha 90
_cell_angle_beta 93.61(3)
_cell_angle_gamma 90
_cell_formula_units_Z 4
_cell_length_a 12.92(4)
_cell_length_b 14.34(4)
_cell_length_c 17.16(6)
_cell_measurement_reflns_used 4286
_cell_measurement_temperature 273(2)
_cell_measurement_theta_max 23.841
_cell_measurement_theta_min 2.528
_cell_volume 3173(17)
_computing_cell_refinement 'SAINT v8.37A (Bruker, 2015)'
_computing_data_collection 'Bruker SMART APEX-II'
_computing_data_reduction 'SAINT v8.37A (Bruker, 2015)'
_computing_molecular_graphics 'DIAMOND 3.2'
_computing_publication_material SHELXTL
_computing_structure_refinement 'SHELXL-2014/7 (Sheldrick, 2014)'
_computing_structure_solution 'SHELXT 2014/5 Bruker-AXS, Madison WI'
_diffrn_ambient_temperature 273(2)
_diffrn_measured_fraction_theta_full 0.980
_diffrn_measured_fraction_theta_max 0.811
_diffrn_measurement_device_type 'Bruker APEX-II CCD'
_diffrn_measurement_method '\f and \w scans'
_diffrn_radiation_type MoK\a
_diffrn_radiation_wavelength 0.71073
_diffrn_reflns_av_R_equivalents 0.0701
_diffrn_reflns_av_unetI/netI 0.0738
_diffrn_reflns_Laue_measured_fraction_full 0.980
_diffrn_reflns_Laue_measured_fraction_max 0.811
_diffrn_reflns_limit_h_max 12
_diffrn_reflns_limit_h_min -12
_diffrn_reflns_limit_k_max 18
_diffrn_reflns_limit_k_min -19
_diffrn_reflns_limit_l_max 18
_diffrn_reflns_limit_l_min -22
_diffrn_reflns_number 17820
_diffrn_reflns_point_group_measured_fraction_full 0.980
_diffrn_reflns_point_group_measured_fraction_max 0.811
_diffrn_reflns_theta_full 25.242
_diffrn_reflns_theta_max 28.316
_diffrn_reflns_theta_min 1.579
_exptl_absorpt_coefficient_mu 0.577
_exptl_absorpt_correction_T_max 0.945
_exptl_absorpt_correction_T_min 0.816
_exptl_absorpt_correction_type multi-scan
_exptl_absorpt_process_details '(SADABS; Bruker; 2014)'
_exptl_crystal_colour red
_exptl_crystal_density_diffrn 1.291
_exptl_crystal_description block
_exptl_crystal_F_000 1280
_exptl_crystal_size_max 0.324
_exptl_crystal_size_mid 0.251
_exptl_crystal_size_min 0.146
_refine_diff_density_max 0.310
_refine_diff_density_min -0.472
_refine_diff_density_rms 0.093
_refine_ls_extinction_method none
_refine_ls_goodness_of_fit_ref 0.882
_refine_ls_hydrogen_treatment mixed
_refine_ls_matrix_type full
_refine_ls_number_parameters 401
_refine_ls_number_reflns 6419
_refine_ls_number_restraints 0
_refine_ls_restrained_S_all 0.882
_refine_ls_R_factor_all 0.0754
_refine_ls_R_factor_gt 0.0438
_refine_ls_shift/su_max 0.000
_refine_ls_shift/su_mean 0.000
_refine_ls_structure_factor_coef Fsqd
_refine_ls_weighting_details 'w=1/[\s^2^(Fo^2^)+(0.0421P)^2^] where P=(Fo^2^+2Fc^2^)/3'
_refine_ls_weighting_scheme calc
_refine_ls_wR_factor_gt 0.0849
_refine_ls_wR_factor_ref 0.0924
_reflns_Friedel_coverage 0.000
_reflns_number_gt 4134
_reflns_number_total 6419
_reflns_threshold_expression 'I > 2\s(I)'
_cod_data_source_file c7nj02388j2.cif
_cod_data_source_block 1a
_cod_database_code 7056699
_shelx_shelxl_version_number 2014/7
_shelx_space_group_comment
;
The symmetry employed for this shelxl refinement is uniquely defined
by the following loop, which should always be used as a source of
symmetry information in preference to the above space-group names.
They are only intended as comments.
;
_shelx_estimated_absorpt_t_min 0.840
_shelx_estimated_absorpt_t_max 0.919

loop_
_space_group_symop_operation_xyz
'x, y, z'
'-x, y+1/2, -z+1/2'
'-x, -y, -z'
'x, -y-1/2, z-1/2'

loop_
_atom_site_label
_atom_site_type_symbol
_atom_site_fract_x
_atom_site_fract_y
_atom_site_fract_z
_atom_site_U_iso_or_equiv
_atom_site_adp_type
_atom_site_occupancy
_atom_site_site_symmetry_order
_atom_site_calc_flag
_atom_site_refinement_flags_posn
_atom_site_refinement_flags_adp
Co1 Co 0.28887(2) 0.38112(2) 0.31185(2) 0.03835(11) Uani 1 1 d . .
O1 O 0.00684(14) 0.44465(12) 0.21732(10) 0.0631(5) Uani 1 1 d . .
O2 O 0.25571(13) 0.53194(12) 0.02932(11) 0.0664(5) Uani 1 1 d . .
N2 N 0.16189(16) 0.57236(13) 0.03029(12) 0.0505(5) Uani 1 1 d . .
N1 N 0.13723(17) 0.47177(14) 0.13279(12) 0.0498(5) Uani 1 1 d . .
C17 C 0.49592(17) 0.47860(14) 0.26163(13) 0.0370(5) Uani 1 1 d . .
C7 C 0.31242(16) 0.51954(14) 0.32973(12) 0.0363(5) Uani 1 1 d . .
C11 C 0.25274(16) 0.59850(13) 0.29233(12) 0.0361(5) Uani 1 1 d . .
C10 C 0.30274(16) 0.46855(13) 0.40495(12) 0.0360(5) Uani 1 1 d . .
C8 C 0.41165(16) 0.46901(13) 0.31727(12) 0.0355(5) Uani 1 1 d . .
C29 C 0.23426(16) 0.47688(14) 0.47206(12) 0.0382(5) Uani 1 1 d . .
C9 C 0.40144(16) 0.41877(14) 0.39296(12) 0.0366(5) Uani 1 1 d . .
C12 C 0.14740(17) 0.61176(15) 0.30783(13) 0.0443(6) Uani 1 1 d . .
H12 H 0.1147 0.5687 0.3385 0.053 Uiso 1 1 calc R U
C22 C 0.60115(18) 0.47281(15) 0.28895(14) 0.0476(6) Uani 1 1 d . .
H22 H 0.6180 0.4617 0.3416 0.057 Uiso 1 1 calc R U
C23 C 0.46691(16) 0.35533(14) 0.44483(13) 0.0374(5) Uani 1 1 d . .
C30 C 0.20195(18) 0.56572(16) 0.49688(14) 0.0518(6) Uani 1 1 d . .
H30 H 0.2225 0.6188 0.4708 0.062 Uiso 1 1 calc R U
C16 C 0.29953(17) 0.66341(15) 0.24404(13) 0.0473(6) Uani 1 1 d . .
H16 H 0.3681 0.6550 0.2320 0.057 Uiso 1 1 calc R U
C13 C 0.09176(19) 0.68887(16) 0.27758(14) 0.0535(6) Uani 1 1 d . .
H13 H 0.0225 0.6966 0.2881 0.064 Uiso 1 1 calc R U
C20 C 0.6574(2) 0.50073(16) 0.15804(16) 0.0583(7) Uani 1 1 d . .
H20 H 0.7102 0.5076 0.1240 0.070 Uiso 1 1 calc R U
C24 C 0.46881(18) 0.36746(15) 0.52656(14) 0.0487(6) Uani 1 1 d . .
H24 H 0.4320 0.4163 0.5473 0.058 Uiso 1 1 calc R U
C1 C 0.0941(2) 0.42561(16) 0.19497(14) 0.0477(6) Uani 1 1 d . .
C21 C 0.68113(19) 0.48372(16) 0.23707(16) 0.0562(7) Uani 1 1 d . .
H21 H 0.7501 0.4795 0.2559 0.067 Uiso 1 1 calc R U
C35 C 0.09423(18) 0.54320(15) 0.08582(13) 0.0450(6) Uani 1 1 d . .
C2 C 0.16322(18) 0.35180(16) 0.23175(14) 0.0480(6) Uani 1 1 d . .
C19 C 0.5538(2) 0.50743(16) 0.13027(14) 0.0567(7) Uani 1 1 d . .
H19 H 0.5377 0.5197 0.0777 0.068 Uiso 1 1 calc R U
C18 C 0.47372(19) 0.49580(16) 0.18111(14) 0.0503(6) Uani 1 1 d . .
H18 H 0.4051 0.4995 0.1616 0.060 Uiso 1 1 calc R U
C6 C 0.14687(19) 0.30824(16) 0.30688(15) 0.0530(6) Uani 1 1 d . .
H6 H 0.0886 0.3200 0.3395 0.064 Uiso 1 1 calc R U
C3 C 0.25883(19) 0.31307(16) 0.20376(14) 0.0541(6) Uani 1 1 d . .
H3 H 0.2893 0.3287 0.1546 0.065 Uiso 1 1 calc R U
C28 C 0.52605(18) 0.28207(16) 0.41522(15) 0.0541(6) Uani 1 1 d . .
H28 H 0.5269 0.2736 0.3615 0.065 Uiso 1 1 calc R U
C15 C 0.24338(19) 0.74095(16) 0.21391(15) 0.0573(7) Uani 1 1 d . .
H15 H 0.2750 0.7835 0.1821 0.069 Uiso 1 1 calc R U
C14 C 0.1401(2) 0.75428(16) 0.23162(15) 0.0585(7) Uani 1 1 d . .
H14 H 0.1038 0.8065 0.2129 0.070 Uiso 1 1 calc R U
C31 C 0.1393(2) 0.5748(2) 0.56028(16) 0.0667(8) Uani 1 1 d . .
H31 H 0.1176 0.6338 0.5749 0.080 Uiso 1 1 calc R U
C34 C 0.20470(19) 0.39806(16) 0.51494(14) 0.0539(7) Uani 1 1 d . .
H34 H 0.2258 0.3389 0.5004 0.065 Uiso 1 1 calc R U
C25 C 0.5257(2) 0.30649(19) 0.57679(16) 0.0640(7) Uani 1 1 d . .
H25 H 0.5254 0.3146 0.6306 0.077 Uiso 1 1 calc R U
C4 C 0.2992(2) 0.24740(16) 0.26065(16) 0.0605(7) Uani 1 1 d . .
H4 H 0.3629 0.2109 0.2573 0.073 Uiso 1 1 calc R U
C36 C -0.00362(19) 0.58466(18) 0.08791(15) 0.0575(7) Uani 1 1 d . .
H36 H -0.0493 0.5658 0.1247 0.069 Uiso 1 1 calc R U
C32 C 0.1090(2) 0.4966(2) 0.60181(16) 0.0699(8) Uani 1 1 d . .
H32 H 0.0668 0.5030 0.6434 0.084 Uiso 1 1 calc R U
C5 C 0.2309(2) 0.24443(16) 0.32423(16) 0.0600(7) Uani 1 1 d . .
H5 H 0.2402 0.2054 0.3710 0.072 Uiso 1 1 calc R U
C26 C 0.5825(2) 0.23384(19) 0.54649(19) 0.0684(8) Uani 1 1 d . .
H26 H 0.6198 0.1933 0.5800 0.082 Uiso 1 1 calc R U
C27 C 0.58345(19) 0.22207(17) 0.46563(18) 0.0664(8) Uani 1 1 d . .
H27 H 0.6223 0.1743 0.4453 0.080 Uiso 1 1 calc R U
C38 C 0.0372(2) 0.68342(18) -0.02111(17) 0.0693(8) Uani 1 1 d . .
H38 H 0.0188 0.7305 -0.0566 0.083 Uiso 1 1 calc R U
C39 C 0.1332(2) 0.64110(18) -0.02246(16) 0.0636(7) Uani 1 1 d . .
H39 H 0.1788 0.6594 -0.0594 0.076 Uiso 1 1 calc R U
C33 C 0.1433(2) 0.4084(2) 0.57973(16) 0.0696(8) Uani 1 1 d . .
H33 H 0.1255 0.3561 0.6080 0.084 Uiso 1 1 calc R U
C37 C -0.0321(2) 0.6553(2) 0.03362(17) 0.0687(8) Uani 1 1 d . .
H37 H -0.0971 0.6831 0.0342 0.082 Uiso 1 1 calc R U
H1 H 0.203(2) 0.4628(18) 0.1226(17) 0.086(11) Uiso 1 1 d . .

loop_
_atom_site_aniso_label
_atom_site_aniso_U_11
_atom_site_aniso_U_22
_atom_site_aniso_U_33
_atom_site_aniso_U_23
_atom_site_aniso_U_13
_atom_site_aniso_U_12
Co1 0.0427(2) 0.03556(17) 0.03695(18) 0.00159(13) 0.00346(13) -0.00151(13)
O1 0.0506(12) 0.0806(13) 0.0591(12) 0.0079(9) 0.0101(9) -0.0047(9)
O2 0.0546(12) 0.0721(12) 0.0741(14) 0.0146(10) 0.0167(10) 0.0045(9)
N2 0.0536(14) 0.0492(12) 0.0490(13) 0.0027(10) 0.0047(10) -0.0033(10)
N1 0.0455(15) 0.0620(13) 0.0416(13) 0.0096(10) 0.0003(10) -0.0033(10)
C17 0.0395(15) 0.0337(11) 0.0383(13) -0.0011(10) 0.0056(11) 0.0011(9)
C7 0.0375(13) 0.0336(11) 0.0379(13) 0.0011(9) 0.0021(10) -0.0029(9)
C11 0.0369(14) 0.0336(11) 0.0378(13) -0.0001(9) 0.0012(10) 0.0000(9)
C10 0.0381(13) 0.0330(11) 0.0371(13) 0.0007(9) 0.0048(10) 0.0012(9)
C8 0.0371(14) 0.0356(11) 0.0341(12) 0.0029(9) 0.0033(10) 0.0001(9)
C29 0.0358(13) 0.0435(13) 0.0356(13) -0.0009(10) 0.0036(10) 0.0014(10)
C9 0.0385(13) 0.0360(11) 0.0356(13) 0.0013(10) 0.0044(10) 0.0020(10)
C12 0.0416(15) 0.0482(14) 0.0431(14) 0.0066(11) 0.0042(11) 0.0009(10)
C22 0.0474(16) 0.0515(14) 0.0445(15) 0.0045(11) 0.0071(12) 0.0046(11)
C23 0.0359(13) 0.0369(12) 0.0397(14) 0.0023(10) 0.0053(10) -0.0009(9)
C30 0.0637(17) 0.0515(15) 0.0412(15) 0.0001(11) 0.0096(12) 0.0100(12)
C16 0.0408(14) 0.0454(13) 0.0562(16) 0.0105(12) 0.0066(12) 0.0023(11)
C13 0.0450(15) 0.0635(16) 0.0522(16) 0.0063(13) 0.0046(12) 0.0142(12)
C20 0.063(2) 0.0530(15) 0.0624(19) -0.0040(13) 0.0299(15) -0.0041(12)
C24 0.0503(15) 0.0520(15) 0.0436(15) 0.0001(12) 0.0014(12) 0.0048(11)
C1 0.0495(17) 0.0564(15) 0.0368(14) -0.0031(11) -0.0021(12) -0.0146(12)
C21 0.0418(16) 0.0596(16) 0.068(2) 0.0027(14) 0.0123(14) -0.0003(12)
C35 0.0496(16) 0.0492(14) 0.0356(14) -0.0043(11) -0.0017(11) -0.0057(12)
C2 0.0511(16) 0.0470(13) 0.0448(15) 0.0001(11) -0.0058(12) -0.0166(11)
C19 0.070(2) 0.0659(17) 0.0358(15) -0.0001(12) 0.0131(14) -0.0021(13)
C18 0.0471(16) 0.0589(15) 0.0450(15) 0.0019(12) 0.0025(12) -0.0012(11)
C6 0.0507(16) 0.0546(15) 0.0532(16) 0.0068(12) 0.0005(12) -0.0184(12)
C3 0.0680(18) 0.0491(15) 0.0457(15) -0.0081(12) 0.0073(13) -0.0097(12)
C28 0.0563(16) 0.0531(14) 0.0524(16) -0.0010(12) 0.0004(13) 0.0153(12)
C15 0.0567(17) 0.0499(15) 0.0664(18) 0.0222(13) 0.0117(13) 0.0029(12)
C14 0.0625(18) 0.0488(15) 0.0644(18) 0.0141(13) 0.0052(14) 0.0194(12)
C31 0.070(2) 0.0789(19) 0.0516(18) -0.0171(15) 0.0087(15) 0.0196(15)
C34 0.0614(17) 0.0532(15) 0.0489(16) 0.0007(12) 0.0169(13) -0.0075(12)
C25 0.0596(18) 0.086(2) 0.0452(16) 0.0168(15) -0.0083(13) -0.0036(15)
C4 0.0775(19) 0.0367(13) 0.0661(19) -0.0087(13) -0.0037(15) 0.0021(12)
C36 0.0502(17) 0.0750(17) 0.0474(16) -0.0032(14) 0.0042(12) 0.0045(14)
C32 0.0537(18) 0.111(3) 0.0471(17) -0.0171(17) 0.0196(14) -0.0101(16)
C5 0.0757(19) 0.0437(14) 0.0602(18) 0.0108(13) 0.0007(15) -0.0143(13)
C26 0.0569(18) 0.0636(18) 0.082(2) 0.0344(16) -0.0188(16) 0.0024(14)
C27 0.0636(19) 0.0474(15) 0.087(2) 0.0015(15) -0.0060(16) 0.0169(13)
C38 0.085(2) 0.0597(18) 0.0621(19) 0.0102(14) -0.0038(16) 0.0096(16)
C39 0.074(2) 0.0601(17) 0.0569(18) 0.0134(14) 0.0076(15) -0.0057(14)
C33 0.077(2) 0.082(2) 0.0517(18) -0.0013(15) 0.0213(15) -0.0290(16)
C37 0.069(2) 0.0754(18) 0.0604(19) -0.0064(16) -0.0058(16) 0.0211(15)

loop_
_atom_type_symbol
_atom_type_description
_atom_type_scat_dispersion_real
_atom_type_scat_dispersion_imag
_atom_type_scat_source
C C 0.0033 0.0016 'International Tables Vol C Tables 4.2.6.8 and 6.1.1.4'
H H 0.0000 0.0000 'International Tables Vol C Tables 4.2.6.8 and 6.1.1.4'
Co Co 0.3494 0.9721 'International Tables Vol C Tables 4.2.6.8 and 6.1.1.4'
N N 0.0061 0.0033 'International Tables Vol C Tables 4.2.6.8 and 6.1.1.4'
O O 0.0106 0.0060 'International Tables Vol C Tables 4.2.6.8 and 6.1.1.4'

loop_
_geom_angle_atom_site_label_1
_geom_angle_atom_site_label_2
_geom_angle_atom_site_label_3
_geom_angle
C9 Co1 C8 43.47(14)
C9 Co1 C7 62.62(8)
C8 Co1 C7 43.44(12)
C9 Co1 C10 43.06(13)
C8 Co1 C10 63.19(13)
C7 Co1 C10 43.25(12)
C9 Co1 C2 174.65(9)
C8 Co1 C2 136.51(14)
C7 Co1 C2 113.38(9)
C10 Co1 C2 131.63(14)
C9 Co1 C6 138.29(15)
C8 Co1 C6 171.17(9)
C7 Co1 C6 127.80(12)
C10 Co1 C6 111.81(13)
C2 Co1 C6 40.56(15)
C9 Co1 C3 144.39(12)
C8 Co1 C3 115.39(13)
C7 Co1 C3 127.09(11)
C10 Co1 C3 168.44(9)
C2 Co1 C3 40.64(12)
C6 Co1 C3 67.90(12)
C9 Co1 C5 115.00(13)
C8 Co1 C5 148.73(10)
C7 Co1 C5 160.53(12)
C10 Co1 C5 120.53(18)
C2 Co1 C5 67.43(12)
C6 Co1 C5 39.77(9)
C3 Co1 C5 67.22(16)
C9 Co1 C4 117.78(13)
C8 Co1 C4 120.90(17)
C7 Co1 C4 159.44(12)
C10 Co1 C4 151.81(10)
C2 Co1 C4 67.28(13)
C6 Co1 C4 67.15(16)
C3 Co1 C4 39.57(9)
C5 Co1 C4 39.99(16)
O2 N2 C39 120.5(2)
O2 N2 C35 118.9(2)
C39 N2 C35 120.7(3)
C35 N1 C1 128.5(3)
C35 N1 H1 110.0(18)
C1 N1 H1 121.0(18)
C22 C17 C18 117.8(2)
C22 C17 C8 120.4(3)
C18 C17 C8 121.8(3)
C11 C7 C10 132.3(2)
C11 C7 C8 136.8(2)
C10 C7 C8 90.31(19)
C11 C7 Co1 127.5(2)
C10 C7 Co1 68.42(18)
C8 C7 Co1 68.11(17)
C16 C11 C12 118.4(2)
C16 C11 C7 121.7(3)
C12 C11 C7 119.9(2)
C9 C10 C7 89.79(19)
C9 C10 C29 134.2(2)
C7 C10 C29 135.1(2)
C9 C10 Co1 68.20(15)
C7 C10 Co1 68.3(3)
C29 C10 Co1 128.8(2)
C9 C8 C17 134.7(2)
C9 C8 C7 89.20(19)
C17 C8 C7 135.1(2)
C9 C8 Co1 68.21(15)
C17 C8 Co1 128.80(19)
C7 C8 Co1 68.4(3)
C34 C29 C30 117.9(3)
C34 C29 C10 121.8(2)
C30 C29 C10 120.2(2)
C10 C9 C23 131.8(2)
C10 C9 C8 90.69(19)
C23 C9 C8 136.9(2)
C10 C9 Co1 68.7(2)
C23 C9 Co1 127.0(2)
C8 C9 Co1 68.3(2)
C13 C12 C11 120.9(2)
C13 C12 H12 119.6
C11 C12 H12 119.6
C17 C22 C21 120.7(3)
C17 C22 H22 119.6
C21 C22 H22 119.6
C24 C23 C28 118.2(2)
C24 C23 C9 119.3(2)
C28 C23 C9 122.4(3)
C31 C30 C29 120.9(2)
C31 C30 H30 119.6
C29 C30 H30 119.6
C11 C16 C15 120.5(3)
C11 C16 H16 119.7
C15 C16 H16 119.7
C14 C13 C12 120.1(3)
C14 C13 H13 119.9
C12 C13 H13 119.9
C21 C20 C19 119.5(2)
C21 C20 H20 120.3
C19 C20 H20 120.3
C25 C24 C23 120.6(3)
C25 C24 H24 119.7
C23 C24 H24 119.7
O1 C1 N1 122.9(2)
O1 C1 C2 123.6(3)
N1 C1 C2 113.5(3)
C20 C21 C22 120.5(3)
C20 C21 H21 119.8
C22 C21 H21 119.8
N1 C35 N2 111.7(3)
N1 C35 C36 128.6(2)
N2 C35 C36 119.7(3)
C6 C2 C3 107.4(2)
C6 C2 C1 123.9(3)
C3 C2 C1 128.6(3)
C6 C2 Co1 69.9(2)
C3 C2 Co1 70.0(2)
C1 C2 Co1 123.3(2)
C20 C19 C18 120.5(3)
C20 C19 H19 119.7
C18 C19 H19 119.7
C19 C18 C17 121.0(3)
C19 C18 H18 119.5
C17 C18 H18 119.5
C5 C6 C2 107.8(2)
C5 C6 Co1 70.3(3)
C2 C6 Co1 69.50(15)
C5 C6 H6 126.1
C2 C6 H6 126.1
Co1 C6 H6 126.1
C4 C3 C2 107.8(3)
C4 C3 Co1 70.5(3)
C2 C3 Co1 69.40(18)
C4 C3 H3 126.1
C2 C3 H3 126.1
Co1 C3 H3 126.1
C27 C28 C23 120.8(3)
C27 C28 H28 119.6
C23 C28 H28 119.6
C14 C15 C16 120.3(2)
C14 C15 H15 119.9
C16 C15 H15 119.9
C13 C14 C15 119.8(2)
C13 C14 H14 120.1
C15 C14 H14 120.1
C32 C31 C30 121.0(3)
C32 C31 H31 119.5
C30 C31 H31 119.5
C33 C34 C29 120.6(3)
C33 C34 H34 119.7
C29 C34 H34 119.7
C26 C25 C24 120.3(3)
C26 C25 H25 119.8
C24 C25 H25 119.8
C3 C4 C5 108.7(3)
C3 C4 Co1 70.0(2)
C5 C4 Co1 69.90(17)
C3 C4 H4 125.7
C5 C4 H4 125.7
Co1 C4 H4 125.7
C35 C36 C37 119.2(3)
C35 C36 H36 120.4
C37 C36 H36 120.4
C31 C32 C33 118.9(3)
C31 C32 H32 120.5
C33 C32 H32 120.5
C6 C5 C4 108.3(3)
C6 C5 Co1 69.9(2)
C4 C5 Co1 70.11(14)
C6 C5 H5 125.9
C4 C5 H5 125.9
Co1 C5 H5 125.9
C25 C26 C27 119.9(2)
C25 C26 H26 120.1
C27 C26 H26 120.1
C26 C27 C28 120.1(3)
C26 C27 H27 119.9
C28 C27 H27 119.9
C39 C38 C37 119.9(3)
C39 C38 H38 120.1
C37 C38 H38 120.1
N2 C39 C38 120.6(3)
N2 C39 H39 119.7
C38 C39 H39 119.7
C32 C33 C34 120.7(3)
C32 C33 H33 119.7
C34 C33 H33 119.7
C38 C37 C36 120.0(3)
C38 C37 H37 120.0
C36 C37 H37 120.0

loop_
_geom_bond_atom_site_label_1
_geom_bond_atom_site_label_2
_geom_bond_distance
Co1 C9 2.022(5)
Co1 C8 2.024(5)
Co1 C7 2.029(6)
Co1 C10 2.030(5)
Co1 C2 2.103(5)
Co1 C6 2.109(6)
Co1 C3 2.110(6)
Co1 C5 2.114(6)
Co1 C4 2.117(6)
O1 C1 1.243(4)
O2 N2 1.345(4)
N2 C39 1.373(4)
N2 C35 1.397(4)
N1 C35 1.397(4)
N1 C1 1.401(4)
N1 H1 0.88(3)
C17 C22 1.413(5)
C17 C18 1.415(5)
C17 C8 1.499(4)
C7 C11 1.492(4)
C7 C10 1.496(5)
C7 C8 1.500(5)
C11 C16 1.408(4)
C11 C12 1.416(5)
C10 C9 1.487(5)
C10 C29 1.500(4)
C8 C9 1.498(5)
C29 C34 1.414(4)
C29 C30 1.415(5)
C9 C23 1.497(4)
C12 C13 1.401(4)
C12 H12 0.9300
C22 C21 1.415(4)
C22 H22 0.9300
C23 C24 1.412(5)
C23 C28 1.412(4)
C30 C31 1.402(5)
C30 H30 0.9300
C16 C15 1.408(4)
C16 H16 0.9300
C13 C14 1.398(4)
C13 H13 0.9300
C20 C21 1.393(5)
C20 C19 1.395(5)
C20 H20 0.9300
C24 C25 1.403(4)
C24 H24 0.9300
C1 C2 1.499(4)
C21 H21 0.9300
C35 C36 1.400(5)
C2 C6 1.460(5)
C2 C3 1.463(5)
C19 C18 1.405(4)
C19 H19 0.9300
C18 H18 0.9300
C6 C5 1.436(4)
C6 H6 0.9800
C3 C4 1.431(4)
C3 H3 0.9800
C28 C27 1.399(4)
C28 H28 0.9300
C15 C14 1.400(5)
C15 H15 0.9300
C14 H14 0.9300
C31 C32 1.399(5)
C31 H31 0.9300
C34 C33 1.414(5)
C34 H34 0.9300
C25 C26 1.394(5)
C25 H25 0.9300
C4 C5 1.447(5)
C4 H4 0.9800
C36 C37 1.409(5)
C36 H36 0.9300
C32 C33 1.400(5)
C32 H32 0.9300
C5 H5 0.9800
C26 C27 1.398(6)
C26 H26 0.9300
C27 H27 0.9300
C38 C39 1.383(5)
C38 C37 1.398(5)
C38 H38 0.9300
C39 H39 0.9300
C33 H33 0.9300
C37 H37 0.9300
